data_1505473
loop_
_publ_author_name
'Smith, 3rd, Amos B'
'Kim, Dae-Shik'

_publ_section_title
;
 The spirastrellolides: construction of the southern C(1)-C(25) fragment
 exploiting anion relay chemistry.
;
_journal_issue 17
_journal_name_full 'Organic letters'
_journal_page_first 3311
_journal_page_last 3314
_journal_paper_doi 10.1021/ol071282b
_journal_volume 9
_journal_year 2007
_chemical_formula_sum 'C45 H68 O9 Si'
_chemical_formula_weight 781.08
_space_group_IT_number 4
_symmetry_cell_setting monoclinic
_symmetry_Int_Tables_number 4
_symmetry_space_group_name_Hall 'P 2yb'
_symmetry_space_group_name_H-M 'P 1 21 1'
_atom_sites_solution_hydrogens geom
_atom_sites_solution_primary direct
_audit_creation_method SHELXL-97
_cell_angle_alpha 90.00
_cell_angle_beta 96.638(3)
_cell_angle_gamma 90.00
_cell_formula_units_Z 4
_cell_length_a 13.2576(14)
_cell_length_b 26.161(3)
_cell_length_c 13.3645(14)
_cell_measurement_temperature 143(1)
_cell_volume 4604.2(9)
_computing_data_collection 'CrystalClear (Rigaku, 1999)'
_computing_data_reduction 'CrystalClear (Rigaku, 1999)'
_computing_structure_refinement 'SHELXL-97 (Sheldrick, 1997)'
_computing_structure_solution 'SIR97 (Altomare, 1999)'
_diffrn_ambient_temperature 143(1)
_diffrn_measured_fraction_theta_full 0.987
_diffrn_measured_fraction_theta_max 0.987
_diffrn_measurement_device 'CCD Area Detector'
_diffrn_measurement_device_type 'Rigaku Mercury'
_diffrn_measurement_method 'phi and omega rotations'
_diffrn_radiation_monochromator graphite
_diffrn_radiation_source 'rotating anode'
_diffrn_radiation_type MoK\a
_diffrn_radiation_wavelength 0.71073
_diffrn_reflns_av_R_equivalents 0.0438
_diffrn_reflns_av_sigmaI/netI 0.0819
_diffrn_reflns_limit_h_max 14
_diffrn_reflns_limit_h_min -15
_diffrn_reflns_limit_k_max 31
_diffrn_reflns_limit_k_min -26
_diffrn_reflns_limit_l_max 14
_diffrn_reflns_limit_l_min -15
_diffrn_reflns_number 20784
_diffrn_reflns_theta_full 25.01
_diffrn_reflns_theta_max 25.01
_diffrn_reflns_theta_min 2.57
_exptl_absorpt_coefficient_mu 0.101
_exptl_absorpt_correction_T_max 1.0000
_exptl_absorpt_correction_T_min 0.7847
_exptl_absorpt_correction_type multi-scan
_exptl_crystal_density_diffrn 1.127
_exptl_crystal_density_method 'not measured'
_exptl_crystal_F_000 1696
_exptl_crystal_size_max 0.38
_exptl_crystal_size_mid 0.22
_exptl_crystal_size_min 0.03
_refine_diff_density_max 0.472
_refine_diff_density_min -0.236
_refine_diff_density_rms 0.048
_refine_ls_abs_structure_details 'Flack H D (1983), Acta Cryst. A39, 876-881'
_refine_ls_abs_structure_Flack 0.03(18)
_refine_ls_extinction_method none
_refine_ls_goodness_of_fit_ref 1.075
_refine_ls_hydrogen_treatment constr
_refine_ls_matrix_type full
_refine_ls_number_parameters 1012
_refine_ls_number_reflns 12831
_refine_ls_number_restraints 1
_refine_ls_restrained_S_all 1.075
_refine_ls_R_factor_all 0.1066
_refine_ls_R_factor_gt 0.0673
_refine_ls_shift/su_max 0.004
_refine_ls_shift/su_mean 0.000
_refine_ls_structure_factor_coef Fsqd
_refine_ls_weighting_details 'calc w=1/[\s^2^(Fo^2^)+(0.0721P)^2^+1.2016P] where P=(Fo^2^+2Fc^2^)/3'
_refine_ls_weighting_scheme calc
_refine_ls_wR_factor_gt 0.1486
_refine_ls_wR_factor_ref 0.1838
_reflns_number_gt 8584
_reflns_number_total 12831
_reflns_threshold_expression >2sigma(I)
_cod_data_source_file ol071282b-file004.cif
_cod_data_source_block shelxl
_cod_depositor_comments
;
The following automatic conversions were performed:
'_atom_site_symetry_multiplicity' tag replaced with
'_atom_site_symmetry_multiplicity'.

Automatic conversion script
Id: cif_correct_tags 1440 2010-10-19 06:21:57Z saulius 
;
_cod_original_cell_volume 4604.2(8)
_cod_original_sg_symbol_H-M 'P 21     '
_cod_database_code 1505473

loop_
_symmetry_equiv_pos_as_xyz
'x, y, z'
'-x, y+1/2, -z'

loop_
_atom_site_label
_atom_site_type_symbol
_atom_site_fract_x
_atom_site_fract_y
_atom_site_fract_z
_atom_site_U_iso_or_equiv
_atom_site_adp_type
_atom_site_occupancy
_atom_site_symmetry_multiplicity
_atom_site_calc_flag
_atom_site_refinement_flags
Si1 Si 1.05598(12) 0.42845(7) 0.22796(11) 0.0521(4) Uani 1 1 d .
O1 O 0.9953(3) 0.37351(15) 0.2321(3) 0.0521(10) Uani 1 1 d .
O2 O 0.7840(3) 0.36586(15) 0.1662(3) 0.0558(10) Uani 1 1 d .
O3 O 0.9138(3) 0.24872(16) 0.2582(3) 0.0664(12) Uani 1 1 d .
O4 O 0.6261(3) 0.32476(15) 0.1628(3) 0.0525(10) Uani 1 1 d .
O5 O 0.6500(3) 0.32250(15) 0.4181(3) 0.0557(10) Uani 1 1 d .
H5 H 0.6992 0.3041 0.4348 0.084 Uiso 1 1 calc R
O6 O 0.6117(3) 0.18789(15) 0.4267(3) 0.0528(10) Uani 1 1 d .
H6 H 0.6667 0.2005 0.4180 0.079 Uiso 1 1 calc R
O7 O 0.5833(3) 0.16039(16) 0.6692(3) 0.0597(11) Uani 1 1 d .
O8 O 0.8713(4) 0.1795(3) 0.8394(4) 0.105(2) Uani 1 1 d .
O9 O 0.9917(4) 0.1756(2) 0.7359(4) 0.0969(17) Uani 1 1 d .
C1 C 0.9677(5) 0.4822(2) 0.2485(4) 0.0566(15) Uani 1 1 d .
C2 C 0.8687(5) 0.4811(3) 0.2000(5) 0.0594(16) Uani 1 1 d .
H2 H 0.8478 0.4536 0.1584 0.079 Uiso 1 1 calc R
C3 C 0.8008(5) 0.5203(3) 0.2127(6) 0.0727(19) Uani 1 1 d .
H3 H 0.7350 0.5186 0.1804 0.097 Uiso 1 1 calc R
C4 C 0.8297(6) 0.5616(3) 0.2724(6) 0.078(2) Uani 1 1 d .
H4 H 0.7843 0.5881 0.2793 0.103 Uiso 1 1 calc R
C5 C 0.9265(6) 0.5634(3) 0.3221(6) 0.079(2) Uani 1 1 d .
H5A H 0.9460 0.5909 0.3639 0.105 Uiso 1 1 calc R
C6 C 0.9947(5) 0.5248(3) 0.3104(5) 0.0683(18) Uani 1 1 d .
H6A H 1.0600 0.5269 0.3440 0.091 Uiso 1 1 calc R
C7 C 1.1690(4) 0.4274(3) 0.3248(4) 0.0566(15) Uani 1 1 d .
C8 C 1.2342(5) 0.4694(3) 0.3489(5) 0.071(2) Uani 1 1 d .
H8 H 1.2210 0.5006 0.3165 0.095 Uiso 1 1 calc R
C9 C 1.3182(5) 0.4644(4) 0.4211(5) 0.082(2) Uani 1 1 d .
H9 H 1.3603 0.4925 0.4363 0.109 Uiso 1 1 calc R
C10 C 1.3402(5) 0.4196(4) 0.4697(6) 0.081(2) Uani 1 1 d .
H10 H 1.3967 0.4173 0.5177 0.108 Uiso 1 1 calc R
C11 C 1.2790(5) 0.3773(3) 0.4485(5) 0.075(2) Uani 1 1 d .
H11 H 1.2935 0.3465 0.4816 0.100 Uiso 1 1 calc R
C12 C 1.1952(5) 0.3822(3) 0.3765(5) 0.0638(17) Uani 1 1 d .
H12 H 1.1543 0.3537 0.3619 0.085 Uiso 1 1 calc R
C13 C 1.0977(5) 0.4301(3) 0.0981(4) 0.0615(16) Uani 1 1 d .
C14 C 1.1506(7) 0.4804(3) 0.0802(6) 0.096(3) Uani 1 1 d .
H14A H 1.2123 0.4828 0.1252 0.144 Uiso 1 1 calc R
H14B H 1.1067 0.5083 0.0923 0.144 Uiso 1 1 calc R
H14C H 1.1660 0.4817 0.0118 0.144 Uiso 1 1 calc R
C15 C 1.1711(6) 0.3863(3) 0.0886(5) 0.085(2) Uani 1 1 d .
H15A H 1.1957 0.3877 0.0239 0.127 Uiso 1 1 calc R
H15B H 1.1368 0.3544 0.0955 0.127 Uiso 1 1 calc R
H15C H 1.2273 0.3891 0.1406 0.127 Uiso 1 1 calc R
C16 C 1.0048(5) 0.4231(4) 0.0173(5) 0.086(2) Uani 1 1 d .
H16A H 1.0269 0.4239 -0.0486 0.128 Uiso 1 1 calc R
H16B H 0.9571 0.4502 0.0232 0.128 Uiso 1 1 calc R
H16C H 0.9729 0.3908 0.0274 0.128 Uiso 1 1 calc R
C17 C 0.9205(5) 0.3594(2) 0.2952(4) 0.0566(15) Uani 1 1 d .
H17A H 0.8928 0.3899 0.3231 0.075 Uiso 1 1 calc R
H17B H 0.9515 0.3388 0.3507 0.075 Uiso 1 1 calc R
C18 C 0.8355(4) 0.3294(2) 0.2359(4) 0.0556(15) Uani 1 1 d .
H18 H 0.7881 0.3177 0.2822 0.074 Uiso 1 1 calc R
C19 C 0.8711(5) 0.2841(2) 0.1811(4) 0.0590(16) Uani 1 1 d .
H19 H 0.9240 0.2948 0.1400 0.078 Uiso 1 1 calc R
C20 C 0.7829(5) 0.2601(3) 0.1134(5) 0.0672(18) Uani 1 1 d .
H20A H 0.8080 0.2327 0.0742 0.089 Uiso 1 1 calc R
H20B H 0.7343 0.2457 0.1546 0.089 Uiso 1 1 calc R
C21 C 0.7313(5) 0.3003(3) 0.0432(5) 0.0659(18) Uani 1 1 d .
H21A H 0.7780 0.3121 -0.0026 0.088 Uiso 1 1 calc R
H21B H 0.6728 0.2854 0.0034 0.088 Uiso 1 1 calc R
C22 C 0.6977(5) 0.3450(3) 0.1034(4) 0.0580(16) Uani 1 1 d .
C23 C 0.9699(7) 0.2081(4) 0.2255(6) 0.122(4) Uani 1 1 d .
H23A H 0.9247 0.1839 0.1896 0.183 Uiso 1 1 calc R
H23B H 1.0068 0.1916 0.2826 0.183 Uiso 1 1 calc R
H23C H 1.0168 0.2207 0.1818 0.183 Uiso 1 1 calc R
C24 C 0.6569(6) 0.3899(3) 0.0424(5) 0.0653(18) Uani 1 1 d .
H24 H 0.6943 0.4030 -0.0065 0.087 Uiso 1 1 calc R
C25 C 0.5697(6) 0.4114(3) 0.0559(5) 0.072(2) Uani 1 1 d .
H25 H 0.5452 0.4376 0.0126 0.096 Uiso 1 1 calc R
C26 C 0.5080(5) 0.3955(2) 0.1383(4) 0.0581(16) Uani 1 1 d .
H26 H 0.4505 0.3748 0.1088 0.077 Uiso 1 1 calc R
C27 C 0.5739(4) 0.3631(2) 0.2159(4) 0.0514(14) Uani 1 1 d .
H27 H 0.6236 0.3849 0.2554 0.068 Uiso 1 1 calc R
C28 C 0.4672(6) 0.4420(3) 0.1890(6) 0.082(2) Uani 1 1 d .
H28A H 0.5229 0.4618 0.2206 0.123 Uiso 1 1 calc R
H28B H 0.4254 0.4309 0.2390 0.123 Uiso 1 1 calc R
H28C H 0.4275 0.4624 0.1395 0.123 Uiso 1 1 calc R
C29 C 0.5135(4) 0.3328(2) 0.2865(4) 0.0520(14) Uani 1 1 d .
H29A H 0.4824 0.3568 0.3291 0.069 Uiso 1 1 calc R
H29B H 0.4592 0.3148 0.2462 0.069 Uiso 1 1 calc R
C30 C 0.5751(4) 0.2942(2) 0.3537(4) 0.0443(13) Uani 1 1 d .
H30 H 0.6094 0.2706 0.3117 0.059 Uiso 1 1 calc R
C31 C 0.5056(4) 0.2643(2) 0.4144(4) 0.0491(14) Uani 1 1 d .
H31A H 0.4532 0.2484 0.3680 0.065 Uiso 1 1 calc R
H31B H 0.4724 0.2881 0.4555 0.065 Uiso 1 1 calc R
C32 C 0.5566(4) 0.2229(2) 0.4830(4) 0.0453(13) Uani 1 1 d .
H32 H 0.6028 0.2387 0.5368 0.060 Uiso 1 1 calc R
C33 C 0.4752(4) 0.1918(2) 0.5289(4) 0.0526(15) Uani 1 1 d .
H33A H 0.4427 0.2139 0.5739 0.070 Uiso 1 1 calc R
H33B H 0.4237 0.1817 0.4749 0.070 Uiso 1 1 calc R
C34 C 0.5118(5) 0.1446(2) 0.5863(4) 0.0577(16) Uani 1 1 d .
H34 H 0.5464 0.1224 0.5420 0.077 Uiso 1 1 calc R
C35 C 0.4265(5) 0.1151(3) 0.6245(5) 0.0691(18) Uani 1 1 d .
H35A H 0.3813 0.1024 0.5677 0.092 Uiso 1 1 calc R
H35B H 0.3878 0.1379 0.6629 0.092 Uiso 1 1 calc R
C36 C 0.4659(5) 0.0701(3) 0.6911(6) 0.077(2) Uani 1 1 d .
H36A H 0.4105 0.0551 0.7223 0.103 Uiso 1 1 calc R
H36B H 0.4934 0.0441 0.6501 0.103 Uiso 1 1 calc R
C37 C 0.5473(6) 0.0882(3) 0.7713(5) 0.083(2) Uani 1 1 d .
H37A H 0.5779 0.0590 0.8077 0.111 Uiso 1 1 calc R
H37B H 0.5171 0.1098 0.8188 0.111 Uiso 1 1 calc R
C38 C 0.6282(5) 0.1179(3) 0.7254(5) 0.0715(19) Uani 1 1 d .
H38 H 0.6596 0.0953 0.6794 0.095 Uiso 1 1 calc R
C39 C 0.7101(6) 0.1384(3) 0.8027(5) 0.084(2) Uani 1 1 d .
H39A H 0.7381 0.1107 0.8453 0.111 Uiso 1 1 calc R
H39B H 0.6808 0.1632 0.8450 0.111 Uiso 1 1 calc R
C40 C 0.7942(6) 0.1635(3) 0.7530(5) 0.086(2) Uani 1 1 d .
H40A H 0.8238 0.1396 0.7092 0.114 Uiso 1 1 calc R
H40B H 0.7689 0.1929 0.7136 0.114 Uiso 1 1 calc R
C41 C 0.9599(9) 0.1809(3) 0.8191(6) 0.099(3) Uani 1 1 d .
C42 C 1.0335(6) 0.1922(3) 0.9137(5) 0.079(2) Uani 1 1 d .
C43 C 1.1404(7) 0.1827(4) 0.8893(7) 0.110(3) Uani 1 1 d .
H43A H 1.1879 0.1923 0.9459 0.166 Uiso 1 1 calc R
H43B H 1.1527 0.2026 0.8316 0.166 Uiso 1 1 calc R
H43C H 1.1485 0.1470 0.8750 0.166 Uiso 1 1 calc R
C44 C 1.0239(7) 0.2472(3) 0.9469(6) 0.095(2) Uani 1 1 d .
H44A H 0.9537 0.2551 0.9506 0.142 Uiso 1 1 calc R
H44B H 1.0504 0.2695 0.8992 0.142 Uiso 1 1 calc R
H44C H 1.0617 0.2519 1.0121 0.142 Uiso 1 1 calc R
C45 C 1.0106(7) 0.1552(4) 0.9964(5) 0.099(3) Uani 1 1 d .
H45A H 0.9397 0.1568 1.0045 0.149 Uiso 1 1 calc R
H45B H 1.0499 0.1645 1.0586 0.149 Uiso 1 1 calc R
H45C H 1.0279 0.1211 0.9782 0.149 Uiso 1 1 calc R
Si1' Si 0.29086(12) 0.06716(6) 0.28538(12) 0.0528(4) Uani 1 1 d .
O1' O 0.4064(3) 0.07010(16) 0.2531(3) 0.0530(9) Uani 1 1 d .
O2' O 0.6116(3) 0.04363(15) 0.2383(3) 0.0556(10) Uani 1 1 d .
O3' O 0.5329(3) 0.17303(17) 0.1694(3) 0.0720(13) Uani 1 1 d .
O4' O 0.7828(3) 0.06497(15) 0.2461(3) 0.0571(10) Uani 1 1 d .
O5' O 0.7605(3) 0.11217(16) 0.4945(3) 0.0563(10) Uani 1 1 d .
H5' H 0.7100 0.1304 0.4857 0.084 Uiso 1 1 calc R
O6' O 0.7979(3) 0.23931(15) 0.4159(3) 0.0506(9) Uani 1 1 d .
H6' H 0.8317 0.2398 0.3683 0.076 Uiso 1 1 calc R
O7' O 0.8146(3) 0.28820(15) 0.6478(3) 0.0556(10) Uani 1 1 d .
O8' O 0.5188(3) 0.3326(2) 0.7988(3) 0.0804(14) Uani 1 1 d .
O9' O 0.4359(4) 0.3281(2) 0.6434(4) 0.0918(16) Uani 1 1 d .
C1' C 0.2844(4) 0.0193(2) 0.3870(4) 0.0517(14) Uani 1 1 d .
C2' C 0.3667(5) -0.0135(2) 0.4141(5) 0.0575(15) Uani 1 1 d .
H2' H 0.4252 -0.0100 0.3824 0.077 Uiso 1 1 calc R
C3' C 0.3630(5) -0.0509(3) 0.4870(5) 0.0675(18) Uani 1 1 d .
H3' H 0.4191 -0.0719 0.5032 0.090 Uiso 1 1 calc R
C4' C 0.2789(5) -0.0577(3) 0.5353(5) 0.0668(18) Uani 1 1 d .
H4' H 0.2778 -0.0829 0.5842 0.089 Uiso 1 1 calc R
C5' C 0.1952(5) -0.0265(3) 0.5107(5) 0.0637(17) Uani 1 1 d .
H5'1 H 0.1369 -0.0309 0.5425 0.085 Uiso 1 1 calc R
C6' C 0.1989(5) 0.0115(3) 0.4379(4) 0.0598(16) Uani 1 1 d .
H6'1 H 0.1426 0.0325 0.4226 0.080 Uiso 1 1 calc R
C7' C 0.2515(4) 0.1319(2) 0.3307(5) 0.0619(17) Uani 1 1 d .
C8' C 0.2090(5) 0.1394(3) 0.4209(5) 0.0693(19) Uani 1 1 d .
H8' H 0.1954 0.1108 0.4586 0.092 Uiso 1 1 calc R
C9' C 0.1859(5) 0.1881(3) 0.4570(7) 0.085(2) Uani 1 1 d .
H9' H 0.1598 0.1920 0.5182 0.114 Uiso 1 1 calc R
C10' C 0.2033(6) 0.2293(3) 0.3986(8) 0.096(3) Uani 1 1 d .
H10' H 0.1864 0.2617 0.4202 0.128 Uiso 1 1 calc R
C11' C 0.2444(6) 0.2250(3) 0.3099(8) 0.090(2) Uani 1 1 d .
H11' H 0.2554 0.2540 0.2723 0.120 Uiso 1 1 calc R
C12' C 0.2704(5) 0.1752(3) 0.2753(6) 0.082(2) Uani 1 1 d .
H12' H 0.2999 0.1719 0.2158 0.109 Uiso 1 1 calc R
C13' C 0.2142(5) 0.0460(3) 0.1669(5) 0.0596(16) Uani 1 1 d .
C14' C 0.1024(5) 0.0444(3) 0.1767(5) 0.087(2) Uani 1 1 d .
H14D H 0.0801 0.0778 0.1945 0.130 Uiso 1 1 calc R
H14E H 0.0899 0.0204 0.2281 0.130 Uiso 1 1 calc R
H14F H 0.0659 0.0342 0.1136 0.130 Uiso 1 1 calc R
C15' C 0.2329(6) 0.0800(3) 0.0784(5) 0.092(3) Uani 1 1 d .
H15D H 0.1945 0.0675 0.0181 0.139 Uiso 1 1 calc R
H15E H 0.3039 0.0797 0.0703 0.139 Uiso 1 1 calc R
H15F H 0.2122 0.1143 0.0912 0.139 Uiso 1 1 calc R
C16' C 0.2510(7) -0.0087(3) 0.1421(6) 0.097(3) Uani 1 1 d .
H16D H 0.2370 -0.0319 0.1945 0.146 Uiso 1 1 calc R
H16E H 0.3227 -0.0080 0.1376 0.146 Uiso 1 1 calc R
H16F H 0.2159 -0.0199 0.0790 0.146 Uiso 1 1 calc R
C17' C 0.4899(4) 0.0949(2) 0.3108(4) 0.0540(15) Uani 1 1 d .
H17C H 0.5082 0.0766 0.3734 0.072 Uiso 1 1 calc R
H17D H 0.4710 0.1295 0.3270 0.072 Uiso 1 1 calc R
C18' C 0.5791(4) 0.0960(2) 0.2500(4) 0.0528(15) Uani 1 1 d .
H18' H 0.6347 0.1143 0.2895 0.070 Uiso 1 1 calc R
C19' C 0.5603(5) 0.1213(2) 0.1486(5) 0.0626(17) Uani 1 1 d .
H19' H 0.5031 0.1045 0.1087 0.083 Uiso 1 1 calc R
C20' C 0.6532(5) 0.1182(3) 0.0930(5) 0.072(2) Uani 1 1 d .
H20C H 0.6373 0.1316 0.0253 0.095 Uiso 1 1 calc R
H20D H 0.7074 0.1388 0.1274 0.095 Uiso 1 1 calc R
C21' C 0.6877(6) 0.0632(3) 0.0883(5) 0.0745(19) Uani 1 1 d .
H21C H 0.6378 0.0441 0.0444 0.099 Uiso 1 1 calc R
H21D H 0.7514 0.0621 0.0593 0.099 Uiso 1 1 calc R
C22' C 0.7017(5) 0.0379(3) 0.1906(5) 0.0617(17) Uani 1 1 d .
C23' C 0.4909(6) 0.2011(3) 0.0817(6) 0.092(2) Uani 1 1 d .
H23D H 0.5437 0.2088 0.0407 0.137 Uiso 1 1 calc R
H23E H 0.4613 0.2323 0.1023 0.137 Uiso 1 1 calc R
H23F H 0.4395 0.1808 0.0438 0.137 Uiso 1 1 calc R
C24' C 0.7239(6) -0.0176(3) 0.1874(6) 0.074(2) Uani 1 1 d .
H24' H 0.6817 -0.0383 0.1442 0.099 Uiso 1 1 calc R
C25' C 0.8012(5) -0.0387(3) 0.2437(5) 0.0700(19) Uani 1 1 d .
H25' H 0.8137 -0.0734 0.2354 0.093 Uiso 1 1 calc R
C26' C 0.8692(5) -0.0097(2) 0.3196(5) 0.0623(17) Uani 1 1 d .
H26' H 0.9323 -0.0021 0.2909 0.083 Uiso 1 1 calc R
C27' C 0.8182(4) 0.0403(2) 0.3406(4) 0.0533(15) Uani 1 1 d .
H27' H 0.7597 0.0332 0.3770 0.071 Uiso 1 1 calc R
C28' C 0.8961(5) -0.0406(3) 0.4175(5) 0.0744(19) Uani 1 1 d .
H28D H 0.8368 -0.0440 0.4519 0.112 Uiso 1 1 calc R
H28E H 0.9482 -0.0230 0.4601 0.112 Uiso 1 1 calc R
H28F H 0.9200 -0.0738 0.4013 0.112 Uiso 1 1 calc R
C29' C 0.8869(5) 0.0789(2) 0.4006(5) 0.0580(16) Uani 1 1 d .
H29C H 0.9412 0.0886 0.3616 0.077 Uiso 1 1 calc R
H29D H 0.9176 0.0628 0.4622 0.077 Uiso 1 1 calc R
C30' C 0.8304(4) 0.1271(2) 0.4277(4) 0.0538(15) Uani 1 1 d .
H30' H 0.7936 0.1417 0.3665 0.072 Uiso 1 1 calc R
C31' C 0.9053(4) 0.1665(2) 0.4776(5) 0.0551(15) Uani 1 1 d .
H31C H 0.9396 0.1519 0.5391 0.073 Uiso 1 1 calc R
H31D H 0.9563 0.1734 0.4329 0.073 Uiso 1 1 calc R
C32' C 0.8570(4) 0.2163(2) 0.5028(4) 0.0526(14) Uani 1 1 d .
H32' H 0.8105 0.2091 0.5530 0.070 Uiso 1 1 calc R
C33' C 0.9366(5) 0.2539(2) 0.5495(5) 0.0596(16) Uani 1 1 d .
H33C H 0.9784 0.2368 0.6037 0.079 Uiso 1 1 calc R
H33D H 0.9802 0.2632 0.4989 0.079 Uiso 1 1 calc R
C34' C 0.8951(4) 0.3023(2) 0.5908(4) 0.0547(15) Uani 1 1 d .
H34' H 0.8671 0.3238 0.5341 0.073 Uiso 1 1 calc R
C35' C 0.9757(5) 0.3323(3) 0.6547(5) 0.0625(16) Uani 1 1 d .
H35C H 1.0252 0.3448 0.6125 0.083 Uiso 1 1 calc R
H35D H 1.0106 0.3099 0.7051 0.083 Uiso 1 1 calc R
C36' C 0.9315(5) 0.3776(3) 0.7073(5) 0.075(2) Uani 1 1 d .
H36C H 0.9835 0.3925 0.7557 0.100 Uiso 1 1 calc R
H36D H 0.9088 0.4036 0.6580 0.100 Uiso 1 1 calc R
C37' C 0.8434(5) 0.3600(3) 0.7605(5) 0.0703(19) Uani 1 1 d .
H37C H 0.8111 0.3892 0.7879 0.094 Uiso 1 1 calc R
H37D H 0.8678 0.3375 0.8159 0.094 Uiso 1 1 calc R
C38' C 0.7667(4) 0.3316(3) 0.6870(5) 0.0612(16) Uani 1 1 d .
H38' H 0.7435 0.3546 0.6311 0.081 Uiso 1 1 calc R
C39' C 0.6747(5) 0.3118(3) 0.7327(5) 0.0702(19) Uani 1 1 d .
H39C H 0.6368 0.2887 0.6854 0.093 Uiso 1 1 calc R
H39D H 0.6971 0.2926 0.7933 0.093 Uiso 1 1 calc R
C40' C 0.6069(6) 0.3545(3) 0.7580(6) 0.080(2) Uani 1 1 d .
H40C H 0.6434 0.3770 0.8073 0.107 Uiso 1 1 calc R
H40D H 0.5850 0.3743 0.6980 0.107 Uiso 1 1 calc R
C41' C 0.4384(5) 0.3199(3) 0.7323(5) 0.0658(17) Uani 1 1 d .
C42' C 0.3582(5) 0.2941(3) 0.7836(5) 0.0700(19) Uani 1 1 d .
C43' C 0.2641(6) 0.2871(4) 0.7047(7) 0.119(3) Uani 1 1 d .
H43D H 0.2462 0.3194 0.6734 0.179 Uiso 1 1 calc R
H43E H 0.2083 0.2746 0.7373 0.179 Uiso 1 1 calc R
H43F H 0.2796 0.2631 0.6544 0.179 Uiso 1 1 calc R
C44' C 0.4004(6) 0.2415(3) 0.8199(6) 0.094(2) Uani 1 1 d .
H44D H 0.4188 0.2224 0.7634 0.141 Uiso 1 1 calc R
H44E H 0.3496 0.2232 0.8509 0.141 Uiso 1 1 calc R
H44F H 0.4593 0.2463 0.8680 0.141 Uiso 1 1 calc R
C45' C 0.3311(7) 0.3247(4) 0.8733(7) 0.115(3) Uani 1 1 d .
H45D H 0.3855 0.3224 0.9271 0.172 Uiso 1 1 calc R
H45E H 0.2701 0.3112 0.8954 0.172 Uiso 1 1 calc R
H45F H 0.3207 0.3598 0.8540 0.172 Uiso 1 1 calc R

loop_
_atom_site_aniso_label
_atom_site_aniso_U_11
_atom_site_aniso_U_22
_atom_site_aniso_U_33
_atom_site_aniso_U_23
_atom_site_aniso_U_13
_atom_site_aniso_U_12
Si1 0.0462(9) 0.0560(11) 0.0554(9) 0.0012(8) 0.0109(7) -0.0036(9)
O1 0.045(2) 0.053(3) 0.060(2) 0.0000(19) 0.0154(17) -0.0090(19)
O2 0.057(2) 0.049(2) 0.064(2) 0.005(2) 0.0138(19) -0.006(2)
O3 0.075(3) 0.047(3) 0.084(3) 0.002(2) 0.036(2) 0.013(2)
O4 0.052(2) 0.049(2) 0.057(2) -0.0001(19) 0.0124(18) -0.008(2)
O5 0.052(2) 0.047(2) 0.067(2) -0.008(2) 0.0016(19) -0.004(2)
O6 0.050(2) 0.045(2) 0.065(2) -0.0012(19) 0.0183(19) -0.0010(19)
O7 0.067(3) 0.054(3) 0.060(2) 0.006(2) 0.015(2) -0.004(2)
O8 0.071(3) 0.158(6) 0.087(4) 0.034(4) 0.014(3) 0.001(4)
O9 0.106(4) 0.101(5) 0.084(4) 0.007(3) 0.015(3) 0.019(4)
C1 0.055(4) 0.049(4) 0.067(4) 0.003(3) 0.010(3) -0.006(3)
C2 0.057(4) 0.054(4) 0.067(4) 0.002(3) 0.007(3) -0.002(3)
C3 0.059(4) 0.056(4) 0.104(5) 0.003(4) 0.010(4) 0.005(4)
C4 0.083(5) 0.046(4) 0.105(5) -0.002(4) 0.013(4) 0.003(4)
C5 0.073(5) 0.057(5) 0.108(5) -0.015(4) 0.017(4) -0.011(4)
C6 0.062(4) 0.071(5) 0.072(4) -0.006(4) 0.008(3) -0.013(4)
C7 0.046(3) 0.065(4) 0.061(3) -0.007(3) 0.018(3) 0.001(3)
C8 0.049(4) 0.089(6) 0.077(4) 0.005(4) 0.012(3) -0.019(4)
C9 0.051(4) 0.115(7) 0.082(5) 0.012(5) 0.013(4) -0.022(4)
C10 0.046(4) 0.120(8) 0.079(5) -0.004(5) 0.010(3) 0.006(5)
C11 0.052(4) 0.096(6) 0.078(4) -0.001(4) 0.004(3) 0.018(4)
C12 0.055(4) 0.062(5) 0.076(4) -0.004(3) 0.014(3) 0.011(3)
C13 0.062(4) 0.073(4) 0.052(3) 0.009(3) 0.016(3) 0.003(4)
C14 0.113(7) 0.088(6) 0.094(5) 0.017(5) 0.044(5) -0.025(5)
C15 0.076(5) 0.114(7) 0.068(4) -0.017(4) 0.020(4) 0.004(5)
C16 0.079(5) 0.126(7) 0.051(4) -0.001(4) 0.004(3) 0.003(5)
C17 0.057(4) 0.060(4) 0.054(3) 0.000(3) 0.015(3) 0.000(3)
C18 0.051(4) 0.057(4) 0.063(3) -0.003(3) 0.025(3) -0.010(3)
C19 0.065(4) 0.053(4) 0.062(4) -0.008(3) 0.025(3) -0.010(3)
C20 0.064(4) 0.068(5) 0.073(4) -0.018(4) 0.023(3) -0.014(4)
C21 0.067(4) 0.074(5) 0.059(4) -0.007(3) 0.013(3) -0.016(4)
C22 0.056(4) 0.063(4) 0.056(3) 0.006(3) 0.011(3) -0.013(3)
C23 0.120(7) 0.162(10) 0.087(6) 0.027(6) 0.028(5) 0.064(7)
C24 0.074(5) 0.064(5) 0.057(4) 0.005(3) 0.006(3) -0.013(4)
C25 0.081(5) 0.070(5) 0.064(4) 0.003(3) 0.004(4) -0.008(4)
C26 0.056(4) 0.054(4) 0.062(4) 0.007(3) -0.002(3) -0.006(3)
C27 0.051(3) 0.044(3) 0.059(3) 0.000(3) 0.007(3) 0.004(3)
C28 0.082(5) 0.058(5) 0.105(5) 0.005(4) 0.003(4) 0.016(4)
C29 0.045(3) 0.049(4) 0.063(3) -0.004(3) 0.011(3) -0.001(3)
C30 0.033(3) 0.042(3) 0.058(3) 0.000(3) 0.006(2) -0.005(3)
C31 0.046(3) 0.043(3) 0.059(3) 0.001(3) 0.010(3) 0.002(3)
C32 0.041(3) 0.047(3) 0.050(3) 0.001(3) 0.014(2) 0.007(3)
C33 0.048(3) 0.050(4) 0.062(3) 0.002(3) 0.017(3) -0.003(3)
C34 0.060(4) 0.052(4) 0.064(4) 0.003(3) 0.020(3) 0.005(3)
C35 0.063(4) 0.058(4) 0.090(4) 0.013(4) 0.026(3) -0.007(4)
C36 0.071(5) 0.065(5) 0.100(5) 0.025(4) 0.028(4) 0.001(4)
C37 0.083(5) 0.077(5) 0.089(5) 0.028(4) 0.007(4) -0.001(4)
C38 0.080(5) 0.062(5) 0.075(4) 0.016(4) 0.019(4) -0.004(4)
C39 0.086(5) 0.094(6) 0.069(4) 0.021(4) 0.001(4) -0.018(5)
C40 0.080(5) 0.113(7) 0.062(4) 0.021(4) -0.004(4) -0.018(5)
C41 0.141(9) 0.088(6) 0.071(5) 0.019(5) 0.025(5) 0.039(6)
C42 0.075(5) 0.092(6) 0.068(4) 0.012(4) 0.003(4) -0.004(4)
C43 0.105(7) 0.106(7) 0.124(7) 0.012(6) 0.027(6) 0.003(6)
C44 0.114(7) 0.081(6) 0.091(5) -0.001(5) 0.023(5) -0.001(5)
C45 0.104(6) 0.115(7) 0.075(5) 0.031(5) -0.002(4) -0.001(6)
Si1' 0.0478(9) 0.0446(10) 0.0655(10) -0.0025(8) 0.0044(7) 0.0011(8)
O1' 0.044(2) 0.054(2) 0.061(2) -0.004(2) 0.0078(17) -0.006(2)
O2' 0.058(3) 0.045(2) 0.065(2) -0.0003(19) 0.0144(19) -0.002(2)
O3' 0.086(3) 0.052(3) 0.075(3) 0.007(2) 0.000(2) 0.009(2)
O4' 0.056(2) 0.048(2) 0.070(2) 0.000(2) 0.0222(19) 0.004(2)
O5' 0.055(3) 0.049(3) 0.069(2) 0.004(2) 0.023(2) 0.004(2)
O6' 0.045(2) 0.050(2) 0.058(2) 0.0060(19) 0.0115(17) 0.0072(19)
O7' 0.052(2) 0.049(3) 0.067(2) -0.003(2) 0.0095(19) -0.002(2)
O8' 0.063(3) 0.104(4) 0.076(3) 0.000(3) 0.016(2) 0.000(3)
O9' 0.086(4) 0.113(5) 0.076(3) 0.012(3) 0.009(3) 0.013(3)
C1' 0.049(4) 0.047(4) 0.059(3) -0.009(3) 0.009(3) 0.000(3)
C2' 0.051(4) 0.053(4) 0.071(4) -0.001(3) 0.014(3) 0.011(3)
C3' 0.055(4) 0.067(5) 0.080(4) 0.010(4) 0.007(3) 0.006(3)
C4' 0.069(4) 0.065(5) 0.066(4) 0.006(3) 0.005(3) 0.004(4)
C5' 0.059(4) 0.066(5) 0.068(4) 0.004(3) 0.011(3) 0.007(4)
C6' 0.055(4) 0.061(4) 0.064(4) -0.002(3) 0.008(3) 0.002(3)
C7' 0.038(3) 0.049(4) 0.096(5) -0.002(4) -0.003(3) -0.004(3)
C8' 0.048(4) 0.064(5) 0.096(5) -0.022(4) 0.007(3) 0.005(3)
C9' 0.063(5) 0.069(5) 0.124(6) -0.033(5) 0.009(4) 0.000(4)
C10' 0.059(5) 0.069(6) 0.162(9) -0.007(6) 0.018(5) 0.015(4)
C11' 0.064(5) 0.049(5) 0.155(8) 0.003(5) 0.005(5) -0.009(4)
C12' 0.055(4) 0.064(5) 0.124(6) 0.015(5) 0.001(4) -0.005(4)
C13' 0.050(4) 0.061(4) 0.068(4) -0.002(3) 0.006(3) -0.008(3)
C14' 0.059(4) 0.118(7) 0.080(5) 0.002(4) -0.004(3) -0.028(5)
C15' 0.080(5) 0.111(7) 0.083(5) 0.023(5) -0.005(4) -0.018(5)
C16' 0.122(7) 0.075(6) 0.085(5) -0.022(4) -0.026(5) 0.002(5)
C17' 0.043(3) 0.057(4) 0.063(3) -0.005(3) 0.007(3) 0.002(3)
C18' 0.049(4) 0.046(4) 0.063(4) -0.005(3) 0.004(3) 0.001(3)
C19' 0.070(5) 0.053(4) 0.067(4) -0.004(3) 0.016(3) 0.004(3)
C20' 0.071(5) 0.090(6) 0.055(3) 0.008(4) 0.012(3) -0.009(4)
C21' 0.089(5) 0.078(5) 0.060(4) -0.004(4) 0.024(3) 0.006(4)
C22' 0.054(4) 0.061(4) 0.073(4) -0.019(3) 0.021(3) 0.006(3)
C23' 0.095(6) 0.080(6) 0.094(5) 0.029(4) -0.013(4) 0.012(5)
C24' 0.076(5) 0.050(4) 0.100(5) -0.021(4) 0.023(4) 0.011(4)
C25' 0.068(5) 0.042(4) 0.105(5) -0.016(4) 0.030(4) 0.010(3)
C26' 0.051(4) 0.050(4) 0.090(5) -0.003(3) 0.027(3) 0.003(3)
C27' 0.053(4) 0.040(3) 0.071(4) 0.004(3) 0.024(3) 0.004(3)
C28' 0.080(5) 0.045(4) 0.103(5) 0.006(4) 0.031(4) 0.014(4)
C29' 0.058(4) 0.044(4) 0.073(4) -0.001(3) 0.011(3) 0.007(3)
C30' 0.046(3) 0.051(4) 0.068(4) -0.001(3) 0.021(3) 0.002(3)
C31' 0.046(3) 0.048(4) 0.073(4) 0.001(3) 0.012(3) 0.001(3)
C32' 0.044(3) 0.053(4) 0.061(3) 0.007(3) 0.007(3) 0.001(3)
C33' 0.050(4) 0.058(4) 0.071(4) -0.001(3) 0.010(3) -0.003(3)
C34' 0.047(3) 0.053(4) 0.065(4) 0.002(3) 0.009(3) -0.004(3)
C35' 0.056(4) 0.053(4) 0.080(4) 0.001(3) 0.014(3) -0.012(3)
C36' 0.076(5) 0.069(5) 0.083(5) -0.014(4) 0.016(4) -0.011(4)
C37' 0.062(4) 0.065(5) 0.086(4) -0.013(4) 0.017(3) 0.003(4)
C38' 0.050(4) 0.058(4) 0.076(4) -0.003(3) 0.011(3) 0.005(3)
C39' 0.073(5) 0.062(5) 0.080(4) -0.011(3) 0.022(3) 0.000(4)
C40' 0.075(5) 0.088(6) 0.082(5) -0.011(4) 0.024(4) -0.004(4)
C41' 0.056(4) 0.071(5) 0.070(4) 0.006(4) 0.007(3) 0.004(4)
C42' 0.051(4) 0.082(5) 0.077(4) 0.012(4) 0.007(3) 0.011(4)
C43' 0.063(5) 0.163(10) 0.127(7) 0.041(7) -0.007(5) -0.011(6)
C44' 0.091(6) 0.097(7) 0.096(5) 0.014(5) 0.017(4) 0.012(5)
C45' 0.113(7) 0.107(7) 0.137(7) -0.012(6) 0.073(6) 0.016(6)

loop_
_atom_type_symbol
_atom_type_description
_atom_type_scat_dispersion_real
_atom_type_scat_dispersion_imag
_atom_type_scat_source
C C 0.0033 0.0016 'International Tables Vol C Tables 4.2.6.8 and 6.1.1.4'
H H 0.0000 0.0000 'International Tables Vol C Tables 4.2.6.8 and 6.1.1.4'
O O 0.0106 0.0060 'International Tables Vol C Tables 4.2.6.8 and 6.1.1.4'
Si Si 0.0817 0.0704 'International Tables Vol C Tables 4.2.6.8 and 6.1.1.4'

loop_
_geom_angle_atom_site_label_1
_geom_angle_atom_site_label_2
_geom_angle_atom_site_label_3
_geom_angle
O1 Si1 C7 108.7(3)
O1 Si1 C1 109.5(2)
C7 Si1 C1 112.1(3)
O1 Si1 C13 104.3(3)
C7 Si1 C13 110.0(3)
C1 Si1 C13 112.0(3)
C17 O1 Si1 128.4(4)
C18 O2 C22 114.1(4)
C23 O3 C19 116.2(5)
C22 O4 C27 114.0(4)
C38 O7 C34 112.3(5)
C41 O8 C40 114.5(7)
C2 C1 C6 116.8(6)
C2 C1 Si1 119.2(5)
C6 C1 Si1 124.0(5)
C3 C2 C1 121.0(6)
C4 C3 C2 120.9(7)
C3 C4 C5 119.4(7)
C4 C5 C6 120.6(7)
C5 C6 C1 121.4(6)
C12 C7 C8 115.9(6)
C12 C7 Si1 119.4(5)
C8 C7 Si1 124.7(5)
C9 C8 C7 120.3(7)
C10 C9 C8 121.5(8)
C9 C10 C11 120.4(7)
C10 C11 C12 118.2(7)
C11 C12 C7 123.7(7)
C15 C13 C14 109.2(6)
C15 C13 C16 108.5(6)
C14 C13 C16 109.6(6)
C15 C13 Si1 108.6(4)
C14 C13 Si1 110.8(5)
C16 C13 Si1 110.1(4)
O1 C17 C18 110.5(4)
O2 C18 C19 110.9(5)
O2 C18 C17 105.2(5)
C19 C18 C17 114.0(5)
O3 C19 C18 106.0(5)
O3 C19 C20 111.6(5)
C18 C19 C20 110.6(5)
C21 C20 C19 109.9(6)
C22 C21 C20 110.2(5)
O4 C22 O2 110.7(4)
O4 C22 C24 112.2(5)
O2 C22 C24 103.4(5)
O4 C22 C21 105.5(5)
O2 C22 C21 109.8(5)
C24 C22 C21 115.3(5)
C25 C24 C22 122.0(6)
C24 C25 C26 122.8(7)
C25 C26 C28 110.9(6)
C25 C26 C27 109.4(5)
C28 C26 C27 110.2(5)
O4 C27 C29 105.0(5)
O4 C27 C26 108.6(4)
C29 C27 C26 114.0(5)
C30 C29 C27 115.1(4)
O5 C30 C31 111.4(4)
O5 C30 C29 107.3(4)
C31 C30 C29 109.9(4)
C30 C31 C32 115.8(4)
O6 C32 C31 110.8(4)
O6 C32 C33 107.1(4)
C31 C32 C33 109.5(4)
C34 C33 C32 116.0(5)
O7 C34 C33 107.6(5)
O7 C34 C35 110.0(5)
C33 C34 C35 112.5(5)
C34 C35 C36 111.8(5)
C37 C36 C35 109.8(6)
C36 C37 C38 110.9(6)
O7 C38 C39 107.8(6)
O7 C38 C37 109.9(6)
C39 C38 C37 113.2(6)
C38 C39 C40 111.3(6)
O8 C40 C39 104.6(5)
O9 C41 O8 128.5(9)
O9 C41 C42 120.8(9)
O8 C41 C42 110.7(7)
C43 C42 C44 109.4(7)
C43 C42 C45 108.7(7)
C44 C42 C45 111.1(7)
C43 C42 C41 108.2(7)
C44 C42 C41 111.0(7)
C45 C42 C41 108.3(7)
O1' Si1' C1' 110.3(2)
O1' Si1' C13' 103.0(2)
C1' Si1' C13' 110.7(3)
O1' Si1' C7' 110.0(3)
C1' Si1' C7' 109.4(3)
C13' Si1' C7' 113.2(3)
C17' O1' Si1' 124.5(3)
C22' O2' C18' 115.0(4)
C19' O3' C23' 114.0(5)
C22' O4' C27' 112.5(5)
C38' O7' C34' 112.3(4)
C41' O8' C40' 117.1(5)
C6' C1' C2' 115.8(6)
C6' C1' Si1' 124.1(5)
C2' C1' Si1' 120.0(4)
C3' C2' C1' 121.5(6)
C4' C3' C2' 121.5(6)
C3' C4' C5' 119.3(6)
C4' C5' C6' 119.5(6)
C5' C6' C1' 122.5(6)
C12' C7' C8' 117.3(7)
C12' C7' Si1' 119.0(6)
C8' C7' Si1' 123.5(5)
C7' C8' C9' 123.1(8)
C10' C9' C8' 117.4(8)
C9' C10' C11' 122.8(8)
C10' C11' C12' 119.2(8)
C7' C12' C11' 120.2(8)
C14' C13' C15' 109.5(6)
C14' C13' C16' 109.3(6)
C15' C13' C16' 106.8(6)
C14' C13' Si1' 112.3(4)
C15' C13' Si1' 111.3(5)
C16' C13' Si1' 107.4(4)
O1' C17' C18' 108.9(4)
O2' C18' C19' 109.8(5)
O2' C18' C17' 107.5(5)
C19' C18' C17' 115.8(5)
O3' C19' C18' 105.1(5)
O3' C19' C20' 112.5(6)
C18' C19' C20' 111.1(5)
C21' C20' C19' 109.7(6)
C22' C21' C20' 112.7(5)
O4' C22' O2' 109.7(5)
O4' C22' C24' 111.2(6)
O2' C22' C24' 107.1(5)
O4' C22' C21' 105.1(6)
O2' C22' C21' 109.6(5)
C24' C22' C21' 114.0(6)
C25' C24' C22' 122.5(7)
C24' C25' C26' 123.0(6)
C25' C26' C27' 108.6(5)
C25' C26' C28' 112.0(6)
C27' C26' C28' 111.1(5)
O4' C27' C26' 109.3(5)
O4' C27' C29' 106.1(5)
C26' C27' C29' 114.7(5)
C27' C29' C30' 113.0(5)
O5' C30' C31' 110.5(5)
O5' C30' C29' 107.3(5)
C31' C30' C29' 110.3(5)
C32' C31' C30' 114.1(5)
O6' C32' C31' 112.6(5)
O6' C32' C33' 110.1(5)
C31' C32' C33' 111.0(5)
C34' C33' C32' 115.3(5)
O7' C34' C35' 110.9(5)
O7' C34' C33' 107.7(5)
C35' C34' C33' 112.3(5)
C34' C35' C36' 112.3(5)
C37' C36' C35' 109.8(6)
C36' C37' C38' 109.9(5)
O7' C38' C39' 106.7(5)
O7' C38' C37' 109.4(5)
C39' C38' C37' 114.5(5)
C40' C39' C38' 111.5(6)
O8' C40' C39' 108.6(6)
O9' C41' O8' 122.4(6)
O9' C41' C42' 126.5(7)
O8' C41' C42' 111.2(6)
C41' C42' C45' 111.7(7)
C41' C42' C44' 107.2(6)
C45' C42' C44' 109.4(6)
C41' C42' C43' 107.5(6)
C45' C42' C43' 110.8(7)
C44' C42' C43' 110.2(7)

loop_
_geom_bond_atom_site_label_1
_geom_bond_atom_site_label_2
_geom_bond_distance
Si1 O1 1.651(4)
Si1 C7 1.864(6)
Si1 C1 1.870(7)
Si1 C13 1.882(6)
O1 C17 1.423(6)
O2 C18 1.448(7)
O2 C22 1.446(7)
O3 C23 1.397(10)
O3 C19 1.451(7)
O4 C22 1.409(7)
O4 C27 1.449(7)
O5 C30 1.441(6)
O6 C32 1.438(6)
O7 C38 1.432(8)
O7 C34 1.433(7)
O8 C41 1.237(10)
O8 C40 1.511(8)
O9 C41 1.241(9)
C1 C2 1.395(8)
C1 C6 1.409(9)
C2 C3 1.388(9)
C3 C4 1.370(10)
C4 C5 1.375(10)
C5 C6 1.377(10)
C7 C12 1.392(9)
C7 C8 1.412(9)
C8 C9 1.393(9)
C9 C10 1.356(11)
C10 C11 1.381(10)
C11 C12 1.390(9)
C13 C15 1.518(10)
C13 C14 1.522(10)
C13 C16 1.553(9)
C17 C18 1.519(8)
C18 C19 1.499(8)
C19 C20 1.528(9)
C20 C21 1.518(9)
C21 C22 1.516(9)
C22 C24 1.494(9)
C24 C25 1.318(9)
C25 C26 1.505(9)
C26 C28 1.521(9)
C26 C27 1.533(8)
C27 C29 1.527(8)
C29 C30 1.525(8)
C30 C31 1.515(7)
C31 C32 1.525(7)
C32 C33 1.535(7)
C33 C34 1.504(8)
C34 C35 1.506(8)
C35 C36 1.532(9)
C36 C37 1.506(10)
C37 C38 1.510(9)
C38 C39 1.508(9)
C39 C40 1.513(9)
C41 C42 1.534(11)
C42 C43 1.512(11)
C42 C44 1.515(11)
C42 C45 1.526(10)
Si1' O1' 1.641(4)
Si1' C1' 1.856(6)
Si1' C13' 1.865(6)
Si1' C7' 1.892(7)
O1' C17' 1.430(6)
O2' C22' 1.426(7)
O2' C18' 1.451(7)
O3' C19' 1.436(7)
O3' C23' 1.439(7)
O4' C22' 1.422(7)
O4' C27' 1.447(7)
O5' C30' 1.414(6)
O6' C32' 1.454(6)
O7' C38' 1.431(7)
O7' C34' 1.429(7)
O8' C41' 1.349(8)
O8' C40' 1.461(8)
O9' C41' 1.204(7)
C1' C6' 1.402(8)
C1' C2' 1.403(8)
C2' C3' 1.387(9)
C3' C4' 1.362(9)
C4' C5' 1.386(9)
C5' C6' 1.396(9)
C7' C12' 1.390(9)
C7' C8' 1.402(9)
C8' C9' 1.409(10)
C9' C10' 1.367(11)
C10' C11' 1.365(12)
C11' C12' 1.440(11)
C13' C14' 1.503(8)
C13' C15' 1.523(9)
C13' C16' 1.559(10)
C17' C18' 1.511(8)
C18' C19' 1.502(8)
C19' C20' 1.513(9)
C20' C21' 1.514(10)
C21' C22' 1.511(9)
C22' C24' 1.482(9)
C24' C25' 1.321(9)
C25' C26' 1.485(9)
C26' C27' 1.515(8)
C26' C28' 1.542(9)
C27' C29' 1.524(8)
C29' C30' 1.530(8)
C30' C31' 1.530(8)
C31' C32' 1.507(8)
C32' C33' 1.524(8)
C33' C34' 1.510(8)
C34' C35' 1.509(8)
C35' C36' 1.528(9)
C36' C37' 1.509(9)
C37' C38' 1.522(9)
C38' C39' 1.517(9)
C39' C40' 1.498(10)
C41' C42' 1.492(9)
C42' C45' 1.519(10)
C42' C44' 1.541(10)
C42' C43' 1.548(10)

loop_
_geom_hbond_atom_site_label_D
_geom_hbond_atom_site_label_H
_geom_hbond_atom_site_label_A
_geom_hbond_distance_DH
_geom_hbond_distance_HA
_geom_hbond_distance_DA
_geom_hbond_angle_DHA
O5 H5 O6' 0.82 2.17 2.931(5) 153.6
O6 H6 O6' 0.82 2.02 2.829(5) 170.3
O5' H5' O6 0.82 2.08 2.867(6) 159.9
O6' H6' O3 0.82 1.94 2.758(5) 173.9

loop_
_cod_related_entry_id
_cod_related_entry_database
_cod_related_entry_code
1 ChemSpider 30651613
